data_7719130
loop_
_publ_author_name
'Bockmair, Valentin'
'Xu, Tong'
'Hollenw&#xe4;ger, Dirk'
'Kornath, Andreas J.'

_publ_section_title
;
 Shrinking of C-S bonds of organosulfonic acids in superacidic
 media-investigation of the protonation of methanesulfonic acid and
 benzenesulfonic acid and their limits.
;
_journal_issue 32
_journal_name_full 'Dalton transactions (Cambridge, England : 2003)'
_journal_page_first 12169
_journal_page_last 12179
_journal_paper_doi 10.1039/d5dt00864f
_journal_volume 54
_journal_year 2025
_chemical_formula_moiety 'F11 Sb2, C H5 O3 S'
_chemical_formula_sum 'C H5 F11 O3 S Sb2'
_chemical_formula_weight 549.61
_space_group_crystal_system monoclinic
_space_group_IT_number 14
_space_group_name_Hall '-P 2ybc'
_space_group_name_H-M_alt 'P 1 21/c 1'
_atom_sites_solution_hydrogens mixed
_atom_sites_solution_primary direct
_atom_sites_solution_secondary difmap
_audit_creation_method SHELXL-2019/3
_audit_update_record
;
2025-01-25 deposited with the CCDC.	2025-07-21 downloaded from the CCDC.
;
_cell_angle_alpha 90
_cell_angle_beta 97.433(5)
_cell_angle_gamma 90
_cell_formula_units_Z 4
_cell_length_a 5.1370(3)
_cell_length_b 14.3082(7)
_cell_length_c 16.1126(11)
_cell_measurement_reflns_used 1860
_cell_measurement_temperature 112(2)
_cell_measurement_theta_max 32.4640
_cell_measurement_theta_min 2.4830
_cell_volume 1174.34(12)
_computing_cell_refinement 'CrysAlisPro 1.171.40.82a (Rigaku OD, 2020)'
_computing_data_collection 'CrysAlisPro 1.171.40.82a (Rigaku OD, 2020)'
_computing_data_reduction 'CrysAlisPro 1.171.40.82a (Rigaku OD, 2020)'
_computing_molecular_graphics 'ORTEP-3, Version ORTEP-III (1.0.3), L. J. Farrugia, J. Appl. Cryst. (2012),45, 849-854'
_computing_publication_material 'PLATON (A.L.Spek, Acta Cryst. 2009, D65, 148-155.) '
_computing_structure_refinement 'SHELXL-2019/3 (Sheldrick, 2019)'
_computing_structure_solution 'SHELXT (Sheldrick, G. M. (2015). Acta Cryst. A71, 3-8.)'
_diffrn_ambient_temperature 112(2)
_diffrn_detector 'CCD plate'
_diffrn_detector_area_resol_mean 15.9809
_diffrn_measured_fraction_theta_full 1.000
_diffrn_measured_fraction_theta_max 1.000
_diffrn_measurement_device 'CCD camera on \k-goniostat'
_diffrn_measurement_device_type 'Xcalibur, Sapphire3'
_diffrn_measurement_method '\w scans'
_diffrn_radiation_collimation 0.5
_diffrn_radiation_monochromator graphite
_diffrn_radiation_source 'Enhance (Mo) X-ray Source'
_diffrn_radiation_type 'Mo K\a'
_diffrn_radiation_wavelength 0.71073
_diffrn_reflns_av_R_equivalents 0.0598
_diffrn_reflns_av_unetI/netI 0.0606
_diffrn_reflns_Laue_measured_fraction_full 1.000
_diffrn_reflns_Laue_measured_fraction_max 1.000
_diffrn_reflns_limit_h_max 7
_diffrn_reflns_limit_h_min -7
_diffrn_reflns_limit_k_max 19
_diffrn_reflns_limit_k_min -19
_diffrn_reflns_limit_l_max 21
_diffrn_reflns_limit_l_min -22
_diffrn_reflns_number 10633
_diffrn_reflns_point_group_measured_fraction_full 1.000
_diffrn_reflns_point_group_measured_fraction_max 1.000
_diffrn_reflns_theta_full 25.242
_diffrn_reflns_theta_max 29.130
_diffrn_reflns_theta_min 1.911
_diffrn_source_current 40
_diffrn_source_type 'Spellman generator'
_diffrn_source_voltage 50
_exptl_absorpt_coefficient_mu 4.922
_exptl_absorpt_correction_T_max 1.00000
_exptl_absorpt_correction_T_min 0.22098
_exptl_absorpt_correction_type multi-scan
_exptl_absorpt_process_details
;
CrysAlisPro 1.171.40.82a (Rigaku Oxford Diffraction, 2020)
Empirical absorption correction using spherical harmonics,
implemented in SCALE3 ABSPACK scaling algorithm.
;
_exptl_crystal_colour colorless
_exptl_crystal_density_diffrn 3.109
_exptl_crystal_density_method 'not measured'
_exptl_crystal_description plate
_exptl_crystal_F_000 1008
_exptl_crystal_size_max 0.407
_exptl_crystal_size_mid 0.259
_exptl_crystal_size_min 0.134
_refine_diff_density_max 1.775
_refine_diff_density_min -1.356
_refine_diff_density_rms 0.261
_refine_ls_extinction_method none
_refine_ls_goodness_of_fit_ref 0.982
_refine_ls_hydrogen_treatment mixed
_refine_ls_matrix_type full
_refine_ls_number_parameters 172
_refine_ls_number_reflns 3143
_refine_ls_number_restraints 2
_refine_ls_restrained_S_all 0.982
_refine_ls_R_factor_all 0.0574
_refine_ls_R_factor_gt 0.0403
_refine_ls_shift/su_max 0.001
_refine_ls_shift/su_mean 0.000
_refine_ls_structure_factor_coef Fsqd
_refine_ls_weighting_details 'w=1/[\s^2^(Fo^2^)+(0.0478P)^2^] where P=(Fo^2^+2Fc^2^)/3'
_refine_ls_weighting_scheme calc
_refine_ls_wR_factor_gt 0.0915
_refine_ls_wR_factor_ref 0.0976
_reflns_Friedel_coverage 0.000
_reflns_number_gt 2431
_reflns_number_total 3143
_reflns_threshold_expression 'I > 2\s(I)'
_cod_data_source_file d5dt00864f2.cif
_cod_data_source_block xl018
_cod_depositor_comments 'Adding full bibliography for 7719127--7719131.cif.'
_cod_original_sg_symbol_H-M 'P 21/c'
_cod_database_code 7719130
_shelx_shelxl_version_number 2018/3
_shelx_space_group_comment
;
The symmetry employed for this shelxl refinement is uniquely defined
by the following loop, which should always be used as a source of
symmetry information in preference to the above space-group names.
They are only intended as comments.
;
_shelx_estimated_absorpt_t_min 0.239
_shelx_estimated_absorpt_t_max 0.558
_oxdiff_exptl_absorpt_empirical_full_min 0.451
_oxdiff_exptl_absorpt_empirical_full_max 2.549
_oxdiff_exptl_absorpt_empirical_details
;
Empirical correction (ABSPACK) includes:
- Absorption correction using spherical harmonics
- Frame scaling
;

loop_
_space_group_symop_operation_xyz
'x, y, z'
'-x, y+1/2, -z+1/2'
'-x, -y, -z'
'x, -y-1/2, z-1/2'

loop_
_atom_site_label
_atom_site_type_symbol
_atom_site_fract_x
_atom_site_fract_y
_atom_site_fract_z
_atom_site_U_iso_or_equiv
_atom_site_adp_type
_atom_site_occupancy
_atom_site_site_symmetry_order
_atom_site_calc_flag
_atom_site_refinement_flags_posn
_atom_site_refinement_flags_adp
_atom_site_refinement_flags_occupancy
_atom_site_disorder_assembly
_atom_site_disorder_group
Sb1 Sb 0.43439(7) 0.40256(3) 0.86102(3) 0.01575(11) Uani 1 1 d . . . . .
Sb2 Sb 0.60238(7) 0.55102(3) 0.66685(3) 0.01818(12) Uani 1 1 d . . . . .
S1 S 0.0168(3) 0.24357(10) 0.59928(10) 0.0183(3) Uani 1 1 d . . . . .
F6 F 0.4920(7) 0.4556(3) 0.7496(3) 0.0275(8) Uani 1 1 d . . . . .
F1 F 0.2354(7) 0.3125(2) 0.7962(2) 0.0223(8) Uani 1 1 d . . . . .
F5 F 0.7309(6) 0.3316(2) 0.8536(3) 0.0270(9) Uani 1 1 d . . . . .
F8 F 0.7886(7) 0.6071(2) 0.7607(3) 0.0251(8) Uani 1 1 d . . . . .
F10 F 0.4025(7) 0.4811(3) 0.5861(3) 0.0314(9) Uani 1 1 d . . . . .
F2 F 0.1402(7) 0.4793(3) 0.8518(3) 0.0273(9) Uani 1 1 d . . . . .
F9 F 0.8814(7) 0.4700(3) 0.6605(3) 0.0316(9) Uani 1 1 d . . . . .
F4 F 0.6370(7) 0.5000(3) 0.9105(3) 0.0285(9) Uani 1 1 d . . . . .
F11 F 0.7075(8) 0.6368(3) 0.5913(3) 0.0318(9) Uani 1 1 d . . . . .
F3 F 0.3684(8) 0.3484(3) 0.9594(2) 0.0301(9) Uani 1 1 d . . . . .
F7 F 0.3093(7) 0.6182(3) 0.6856(3) 0.0334(10) Uani 1 1 d . . . . .
O2 O -0.1216(8) 0.2628(3) 0.6758(3) 0.0229(10) Uani 1 1 d D . . . .
O3 O 0.2885(9) 0.2600(3) 0.6131(3) 0.0272(10) Uani 1 1 d . . . . .
O1 O -0.0632(9) 0.1446(3) 0.5717(3) 0.0269(10) Uani 1 1 d D . . . .
C1 C -0.1542(12) 0.3079(4) 0.5195(4) 0.0223(13) Uani 1 1 d . . . . .
H1A H -0.119761 0.374598 0.529507 0.033 Uiso 1 1 calc R U . . .
H1B H -0.342590 0.295807 0.517696 0.033 Uiso 1 1 calc R U . . .
H1C H -0.097216 0.289848 0.466016 0.033 Uiso 1 1 calc R U . . .
H2 H -0.044(15) 0.290(5) 0.718(3) 0.04(3) Uiso 1 1 d D . . . .
H1 H -0.003(14) 0.108(4) 0.610(3) 0.03(2) Uiso 1 1 d D . . . .

loop_
_atom_site_aniso_label
_atom_site_aniso_U_11
_atom_site_aniso_U_22
_atom_site_aniso_U_33
_atom_site_aniso_U_23
_atom_site_aniso_U_13
_atom_site_aniso_U_12
Sb1 0.0199(2) 0.01231(18) 0.0155(2) -0.00065(14) 0.00383(15) -0.00052(13)
Sb2 0.0241(2) 0.01390(19) 0.0171(2) 0.00129(15) 0.00479(15) -0.00153(14)
S1 0.0220(7) 0.0159(6) 0.0170(8) 0.0002(6) 0.0026(6) -0.0010(5)
F6 0.041(2) 0.0210(18) 0.021(2) 0.0031(15) 0.0071(17) -0.0077(15)
F1 0.0280(18) 0.0178(17) 0.021(2) -0.0028(15) 0.0016(15) -0.0028(14)
F5 0.0212(17) 0.0237(19) 0.037(3) 0.0000(17) 0.0065(16) 0.0047(14)
F8 0.033(2) 0.0182(17) 0.023(2) -0.0028(15) 0.0009(16) -0.0016(14)
F10 0.041(2) 0.032(2) 0.022(2) 0.0001(17) 0.0039(17) -0.0103(17)
F2 0.0235(17) 0.0222(18) 0.037(3) 0.0004(17) 0.0057(16) 0.0053(15)
F9 0.034(2) 0.0245(19) 0.039(3) -0.0080(18) 0.0136(18) 0.0022(16)
F4 0.0324(19) 0.0222(18) 0.030(2) -0.0109(17) 0.0020(17) -0.0069(16)
F11 0.044(2) 0.030(2) 0.023(2) 0.0097(17) 0.0088(18) -0.0090(17)
F3 0.046(2) 0.0265(19) 0.019(2) 0.0017(16) 0.0099(17) -0.0022(17)
F7 0.028(2) 0.028(2) 0.045(3) 0.0029(19) 0.0073(18) 0.0041(16)
O2 0.023(2) 0.028(2) 0.017(3) 0.0007(19) 0.0033(18) -0.0004(18)
O3 0.025(2) 0.030(2) 0.028(3) -0.003(2) 0.0065(19) -0.0028(18)
O1 0.039(3) 0.014(2) 0.027(3) 0.0014(19) 0.001(2) 0.0004(19)
C1 0.032(3) 0.018(3) 0.017(3) 0.003(2) 0.002(3) -0.002(2)

loop_
_atom_type_symbol
_atom_type_description
_atom_type_scat_dispersion_real
_atom_type_scat_dispersion_imag
_atom_type_scat_source
C C 0.0033 0.0016 'International Tables Vol C Tables 4.2.6.8 and 6.1.1.4'
H H 0.0000 0.0000 'International Tables Vol C Tables 4.2.6.8 and 6.1.1.4'
O O 0.0106 0.0060 'International Tables Vol C Tables 4.2.6.8 and 6.1.1.4'
F F 0.0171 0.0103 'International Tables Vol C Tables 4.2.6.8 and 6.1.1.4'
S S 0.1246 0.1234 'International Tables Vol C Tables 4.2.6.8 and 6.1.1.4'
Sb Sb -0.5866 1.5461 'International Tables Vol C Tables 4.2.6.8 and 6.1.1.4'

loop_
_geom_angle_atom_site_label_1
_geom_angle_atom_site_label_2
_geom_angle_atom_site_label_3
_geom_angle
_geom_angle_site_symmetry_1
_geom_angle_site_symmetry_3
_geom_angle_publ_flag
F3 Sb1 F5 93.99(17) . . ?
F3 Sb1 F4 95.87(18) . . ?
F5 Sb1 F4 91.11(16) . . ?
F3 Sb1 F2 94.56(18) . . ?
F5 Sb1 F2 171.28(19) . . ?
F4 Sb1 F2 89.73(16) . . ?
F3 Sb1 F1 92.45(17) . . ?
F5 Sb1 F1 88.92(15) . . ?
F4 Sb1 F1 171.66(18) . . ?
F2 Sb1 F1 89.00(16) . . ?
F3 Sb1 F6 176.39(16) . . ?
F5 Sb1 F6 86.11(17) . . ?
F4 Sb1 F6 87.73(17) . . ?
F2 Sb1 F6 85.26(17) . . ?
F1 Sb1 F6 83.95(16) . . ?
F7 Sb2 F10 90.37(19) . . ?
F7 Sb2 F9 170.81(19) . . ?
F10 Sb2 F9 89.21(18) . . ?
F7 Sb2 F11 94.33(18) . . ?
F10 Sb2 F11 94.51(18) . . ?
F9 Sb2 F11 94.85(19) . . ?
F7 Sb2 F8 89.24(18) . . ?
F10 Sb2 F8 170.61(17) . . ?
F9 Sb2 F8 89.68(17) . . ?
F11 Sb2 F8 94.87(17) . . ?
F7 Sb2 F6 86.56(18) . . ?
F10 Sb2 F6 85.49(17) . . ?
F9 Sb2 F6 84.26(17) . . ?
F11 Sb2 F6 179.11(18) . . ?
F8 Sb2 F6 85.12(16) . . ?
O3 S1 O1 115.3(3) . . ?
O3 S1 O2 113.5(3) . . ?
O1 S1 O2 105.5(3) . . ?
O3 S1 C1 115.4(3) . . ?
O1 S1 C1 100.8(3) . . ?
O2 S1 C1 105.1(3) . . ?
Sb1 F6 Sb2 157.5(2) . . ?

loop_
_geom_bond_atom_site_label_1
_geom_bond_atom_site_label_2
_geom_bond_distance
_geom_bond_site_symmetry_2
_geom_bond_publ_flag
Sb1 F3 1.836(4) . ?
Sb1 F5 1.847(3) . ?
Sb1 F4 1.857(3) . ?
Sb1 F2 1.859(3) . ?
Sb1 F1 1.876(3) . ?
Sb1 F6 2.006(4) . ?
Sb2 F7 1.844(4) . ?
Sb2 F10 1.845(4) . ?
Sb2 F9 1.856(4) . ?
Sb2 F11 1.857(4) . ?
Sb2 F8 1.864(4) . ?
Sb2 F6 2.039(4) . ?
S1 O3 1.405(5) . ?
S1 O1 1.524(5) . ?
S1 O2 1.525(5) . ?
S1 C1 1.726(6) . ?
